data_7017759
loop_
_publ_author_name
'Shongwe, Musa S.'
'Al-Rahbi, Sumaiya H'
'Al-Azani, Mariam A'
'Al-Muharbi, Abdulaziz A'
'Al-Mjeni, Faizah'
'Matoga, Dariusz'
'Gismelseed, Abbasher'
'Al-Omari, Imaddin A'
'Yousif, Ali'
'Adams, Harry'
'Morris, Michael J.'
'Mikuriya, Masahiro'

_publ_section_title
;
 Coordination versatility of tridentate pyridyl aroylhydrazones towards
 iron: tracking down the elusive aroylhydrazono-based ferric
 spin-crossover molecular materials.
;
_journal_issue 8
_journal_name_full 'Dalton transactions (Cambridge, England : 2003)'
_journal_page_first 2500
_journal_page_last 2514
_journal_paper_doi 10.1039/c1dt11407g
_journal_volume 41
_journal_year 2012
_chemical_formula_sum 'C28 H24 Cl Fe N6 O6'
_chemical_formula_weight 631.83
_chemical_name_systematic
;
?
;
_space_group_IT_number 2
_symmetry_cell_setting triclinic
_symmetry_space_group_name_Hall '-P 1'
_symmetry_space_group_name_H-M 'P -1'
_atom_sites_solution_hydrogens geom
_atom_sites_solution_primary direct
_atom_sites_solution_secondary difmap
_audit_creation_method SHELXL-97
_cell_angle_alpha 71.4020(10)
_cell_angle_beta 88.945(2)
_cell_angle_gamma 87.4680(10)
_cell_formula_units_Z 4
_cell_length_a 11.6635(4)
_cell_length_b 14.7148(5)
_cell_length_c 17.9725(9)
_cell_measurement_reflns_used 8070
_cell_measurement_temperature 100(2)
_cell_measurement_theta_max 25.90
_cell_measurement_theta_min 2.16
_cell_volume 2920.6(2)
_computing_cell_refinement 'Bruker SAINT'
_computing_data_collection 'Bruker APEX2'
_computing_data_reduction 'Bruker SAINT'
_computing_molecular_graphics 'Bruker SHELXTL'
_computing_publication_material 'Bruker SHELXTL'
_computing_structure_refinement 'SHELXL-97 (Sheldrick, 1997)'
_computing_structure_solution 'SHELXS-97 (Sheldrick, 2008)'
_diffrn_ambient_temperature 100(2)
_diffrn_measured_fraction_theta_full 0.993
_diffrn_measured_fraction_theta_max 0.869
_diffrn_measurement_device_type 'Bruker APEX-II CCD'
_diffrn_measurement_method '\f and \w scans'
_diffrn_radiation_monochromator graphite
_diffrn_radiation_source 'fine-focus sealed tube'
_diffrn_radiation_type MoK\a
_diffrn_radiation_wavelength 0.71073
_diffrn_reflns_av_R_equivalents 0.0394
_diffrn_reflns_av_sigmaI/netI 0.0722
_diffrn_reflns_limit_h_max 16
_diffrn_reflns_limit_h_min -13
_diffrn_reflns_limit_k_max 21
_diffrn_reflns_limit_k_min -21
_diffrn_reflns_limit_l_max 25
_diffrn_reflns_limit_l_min -25
_diffrn_reflns_number 41361
_diffrn_reflns_theta_full 25.00
_diffrn_reflns_theta_max 31.09
_diffrn_reflns_theta_min 1.20
_diffrn_standards_number 0
_exptl_absorpt_coefficient_mu 0.660
_exptl_absorpt_correction_T_max 0.9370
_exptl_absorpt_correction_T_min 0.7512
_exptl_absorpt_correction_type multi-scan
_exptl_absorpt_process_details sadabs
_exptl_crystal_colour Black
_exptl_crystal_density_diffrn 1.437
_exptl_crystal_density_method 'not measured'
_exptl_crystal_description Block
_exptl_crystal_F_000 1300
_exptl_crystal_size_max 0.46
_exptl_crystal_size_mid 0.22
_exptl_crystal_size_min 0.10
_platon_squeeze_details
;
;
_refine_diff_density_max 2.910
_refine_diff_density_min -2.579
_refine_diff_density_rms 0.143
_refine_ls_extinction_method none
_refine_ls_goodness_of_fit_ref 1.012
_refine_ls_hydrogen_treatment constr
_refine_ls_matrix_type full
_refine_ls_number_parameters 747
_refine_ls_number_reflns 16294
_refine_ls_number_restraints 26
_refine_ls_restrained_S_all 1.013
_refine_ls_R_factor_all 0.1417
_refine_ls_R_factor_gt 0.0896
_refine_ls_shift/su_max 0.111
_refine_ls_shift/su_mean 0.003
_refine_ls_structure_factor_coef Fsqd
_refine_ls_weighting_details 'calc w=1/[\s^2^(Fo^2^)+(0.2000P)^2^+0.0000P] where P=(Fo^2^+2Fc^2^)/3'
_refine_ls_weighting_scheme calc
_refine_ls_wR_factor_gt 0.2702
_refine_ls_wR_factor_ref 0.3022
_reflns_number_gt 9104
_reflns_number_total 16294
_reflns_threshold_expression >2sigma(I)
_cod_data_source_file c1dt11407g.txt
_cod_data_source_block shr38p-1
_cod_depositor_comments
;
The following automatic conversions were performed:

'_symmetry_cell_setting' value 'Triclinic' changed to 'triclinic'
according to /home/saulius/struct/CIF-dictionaries/cif_core.dic
dictionary named 'cif_core.dic' version 2.4.1 from 2010-06-29.

Automatic conversion script
Id: cif_fix_values 1715 2011-07-08 13:25:40Z adriana 
;
_cod_original_sg_symbol_H-M P-1
_cod_database_code 7017759

loop_
_symmetry_equiv_pos_as_xyz
'x, y, z'
'-x, -y, -z'

loop_
_atom_site_label
_atom_site_type_symbol
_atom_site_fract_x
_atom_site_fract_y
_atom_site_fract_z
_atom_site_U_iso_or_equiv
_atom_site_adp_type
_atom_site_occupancy
_atom_site_symmetry_multiplicity
_atom_site_calc_flag
_atom_site_refinement_flags
_atom_site_disorder_assembly
_atom_site_disorder_group
Fe1 Fe 0.76265(5) 0.87069(4) 0.43523(3) 0.02787(17) Uani 1 1 d . . .
Fe2 Fe 0.74443(5) 0.58450(4) 0.05720(3) 0.03119(18) Uani 1 1 d . . .
O1A O 0.7474(2) 0.5956(2) -0.05075(16) 0.0318(6) Uani 1 1 d . . .
O1B O 0.7437(2) 0.8682(2) 0.54134(16) 0.0286(6) Uani 1 1 d . . .
O2A O 0.7400(2) 0.4478(2) 0.09359(17) 0.0344(7) Uani 1 1 d . . .
O2B O 0.7683(2) 1.00714(19) 0.39277(16) 0.0277(6) Uani 1 1 d . . .
N1A N 0.5858(3) 0.6093(3) 0.0353(2) 0.0339(8) Uani 1 1 d . . .
N1B N 0.6020(3) 0.8689(3) 0.4418(2) 0.0319(8) Uani 1 1 d . . .
N2A N 0.5506(3) 0.6182(3) -0.0385(2) 0.0365(8) Uani 1 1 d . . .
N2B N 0.5518(3) 0.8743(3) 0.50969(19) 0.0353(8) Uani 1 1 d . . .
N3A N 0.6910(3) 0.5931(3) 0.1596(2) 0.0370(8) Uani 1 1 d . . .
N3B N 0.7313(3) 0.8602(3) 0.3320(2) 0.0339(8) Uani 1 1 d . . .
N4A N 0.9378(3) 0.4597(2) 0.0995(2) 0.0315(7) Uani 1 1 d . . .
N4B N 0.9639(3) 0.9722(2) 0.4068(2) 0.0291(7) Uani 1 1 d . . .
N5A N 0.9022(3) 0.5546(3) 0.0758(2) 0.0313(7) Uani 1 1 d . . .
N5B N 0.9230(3) 0.8812(2) 0.43096(19) 0.0307(7) Uani 1 1 d . . .
N6A N 0.7996(3) 0.7146(3) 0.03059(19) 0.0342(8) Uani 1 1 d . . .
N6B N 0.8083(4) 0.7351(3) 0.4723(2) 0.0386(9) Uani 1 1 d . . .
C1A C 0.6435(3) 0.6089(3) -0.0806(2) 0.0322(9) Uani 1 1 d . . .
C1B C 0.6344(3) 0.8735(3) 0.5590(2) 0.0288(8) Uani 1 1 d . . .
C2A C 0.6295(4) 0.6124(3) -0.1620(2) 0.0332(9) Uani 1 1 d . . .
C2B C 0.6034(3) 0.8769(3) 0.6377(2) 0.0322(9) Uani 1 1 d . . .
C3A C 0.5217(4) 0.6318(3) -0.1979(3) 0.0393(10) Uani 1 1 d . . .
H3A H 0.4567 0.6436 -0.1691 0.047 Uiso 1 1 calc R . .
C3B C 0.4889(4) 0.8970(3) 0.6549(2) 0.0320(9) Uani 1 1 d . . .
H3B H 0.4319 0.9083 0.6156 0.038 Uiso 1 1 calc R . .
C4A C 0.5089(4) 0.6341(4) -0.2739(3) 0.0455(11) Uani 1 1 d . . .
H4A H 0.4363 0.6510 -0.2987 0.055 Uiso 1 1 calc R . .
C4B C 0.4589(4) 0.9004(3) 0.7285(2) 0.0370(10) Uani 1 1 d . . .
H4B H 0.3815 0.9147 0.7395 0.044 Uiso 1 1 calc R . .
C5A C 0.6040(4) 0.6113(4) -0.3155(3) 0.0413(11) Uani 1 1 d . . .
H5A H 0.5949 0.6091 -0.3674 0.050 Uiso 1 1 calc R . .
C5B C 0.5419(4) 0.8829(4) 0.7872(3) 0.0403(10) Uani 1 1 d . . .
H5B H 0.5210 0.8849 0.8380 0.048 Uiso 1 1 calc R . .
C6A C 0.7096(4) 0.5922(3) -0.2802(3) 0.0392(10) Uani 1 1 d . . .
H6A H 0.7737 0.5773 -0.3082 0.047 Uiso 1 1 calc R . .
C6B C 0.6546(4) 0.8626(4) 0.7706(3) 0.0394(10) Uani 1 1 d . . .
H6B H 0.7110 0.8506 0.8104 0.047 Uiso 1 1 calc R . .
C7A C 0.7241(4) 0.5943(3) -0.2048(3) 0.0348(9) Uani 1 1 d . . .
H7A H 0.7984 0.5835 -0.1821 0.042 Uiso 1 1 calc R . .
C7B C 0.6864(4) 0.8594(3) 0.6966(2) 0.0349(9) Uani 1 1 d . . .
H7B H 0.7640 0.8454 0.6860 0.042 Uiso 1 1 calc R . .
C8A C 0.7549(5) 0.5842(3) 0.2228(3) 0.0448(11) Uani 1 1 d . . .
H8A H 0.8356 0.5746 0.2194 0.054 Uiso 1 1 calc R . .
C8B C 0.8083(5) 0.8522(3) 0.2776(3) 0.0419(11) Uani 1 1 d . . .
H8B H 0.8879 0.8481 0.2893 0.050 Uiso 1 1 calc R . .
C9A C 0.7091(6) 0.5885(4) 0.2914(3) 0.0559(14) Uani 1 1 d . . .
H9A H 0.7569 0.5817 0.3352 0.067 Uiso 1 1 calc R . .
C9B C 0.7740(5) 0.8497(4) 0.2049(3) 0.0495(13) Uani 1 1 d . . .
H9B H 0.8295 0.8436 0.1672 0.059 Uiso 1 1 calc R . .
C10A C 0.5895(6) 0.6031(4) 0.2968(3) 0.0584(15) Uani 1 1 d . . .
H10A H 0.5555 0.6049 0.3448 0.070 Uiso 1 1 calc R . .
C10B C 0.6561(5) 0.8564(4) 0.1872(3) 0.0543(14) Uani 1 1 d . . .
H10B H 0.6309 0.8568 0.1371 0.065 Uiso 1 1 calc R . .
C11A C 0.5223(5) 0.6146(3) 0.2321(3) 0.0515(14) Uani 1 1 d . . .
H11A H 0.4418 0.6266 0.2340 0.062 Uiso 1 1 calc R . .
C11B C 0.5793(5) 0.8621(3) 0.2436(3) 0.0453(12) Uani 1 1 d . . .
H11B H 0.4994 0.8653 0.2332 0.054 Uiso 1 1 calc R . .
C12A C 0.5763(4) 0.6083(3) 0.1625(3) 0.0416(11) Uani 1 1 d . . .
C12B C 0.6162(4) 0.8635(3) 0.3154(3) 0.0370(10) Uani 1 1 d . . .
C13A C 0.5143(4) 0.6172(3) 0.0900(3) 0.0387(10) Uani 1 1 d . . .
C13B C 0.5416(4) 0.8690(3) 0.3810(2) 0.0367(10) Uani 1 1 d . . .
C14A C 0.3898(4) 0.6330(4) 0.0786(3) 0.0504(13) Uani 1 1 d . . .
H14A H 0.3698 0.7018 0.0649 0.076 Uiso 1 1 calc R . .
H14B H 0.3500 0.5983 0.1272 0.076 Uiso 1 1 calc R . .
H14C H 0.3664 0.6096 0.0361 0.076 Uiso 1 1 calc R . .
C14B C 0.4147(4) 0.8742(4) 0.3771(3) 0.0495(13) Uani 1 1 d . . .
H14D H 0.3828 0.8836 0.4250 0.074 Uiso 1 1 calc R . .
H14E H 0.3877 0.8142 0.3721 0.074 Uiso 1 1 calc R . .
H14F H 0.3896 0.9280 0.3314 0.074 Uiso 1 1 calc R . .
C15A C 0.8438(4) 0.4097(3) 0.1059(2) 0.0318(9) Uani 1 1 d . . .
C15B C 0.8742(3) 1.0330(3) 0.3890(2) 0.0269(8) Uani 1 1 d . . .
C16A C 0.8584(4) 0.3041(3) 0.1268(2) 0.0310(9) Uani 1 1 d . . .
C16B C 0.8953(3) 1.1360(3) 0.3641(2) 0.0283(8) Uani 1 1 d . . .
C17A C 0.7692(5) 0.2491(3) 0.1194(2) 0.0396(10) Uani 1 1 d . . .
H17A H 0.6961 0.2788 0.1022 0.048 Uiso 1 1 calc R . .
C17B C 0.8073(4) 1.2052(3) 0.3366(2) 0.0298(8) Uani 1 1 d . . .
H17B H 0.7314 1.1859 0.3335 0.036 Uiso 1 1 calc R . .
C18A C 0.7860(5) 0.1504(4) 0.1371(3) 0.0461(12) Uani 1 1 d . . .
H18A H 0.7253 0.1129 0.1304 0.055 Uiso 1 1 calc R . .
C18B C 0.8299(4) 1.3028(3) 0.3135(3) 0.0381(10) Uani 1 1 d . . .
H18B H 0.7693 1.3493 0.2945 0.046 Uiso 1 1 calc R . .
C19A C 0.8907(5) 0.1072(3) 0.1644(3) 0.0494(13) Uani 1 1 d . . .
H19A H 0.9013 0.0396 0.1767 0.059 Uiso 1 1 calc R . .
C19B C 0.9399(4) 1.3321(3) 0.3181(3) 0.0385(10) Uani 1 1 d . . .
H19B H 0.9550 1.3985 0.3027 0.046 Uiso 1 1 calc R . .
C20A C 0.9797(5) 0.1596(3) 0.1739(3) 0.0442(11) Uani 1 1 d . . .
H20A H 1.0512 0.1284 0.1935 0.053 Uiso 1 1 calc R . .
C20B C 1.0279(4) 1.2634(3) 0.3456(2) 0.0358(10) Uani 1 1 d . . .
H20B H 1.1036 1.2831 0.3487 0.043 Uiso 1 1 calc R . .
C21A C 0.9657(4) 0.2581(3) 0.1550(2) 0.0371(10) Uani 1 1 d . . .
H21A H 1.0277 0.2949 0.1610 0.045 Uiso 1 1 calc R . .
C21B C 1.0067(3) 1.1671(3) 0.3685(2) 0.0304(8) Uani 1 1 d . . .
H21B H 1.0679 1.1211 0.3875 0.037 Uiso 1 1 calc R . .
C22A C 0.9756(4) 0.6231(3) 0.0635(2) 0.0297(8) Uani 1 1 d . . .
C22B C 0.9911(4) 0.8053(3) 0.4545(2) 0.0351(10) Uani 1 1 d . . .
C23A C 1.1009(4) 0.6060(3) 0.0758(3) 0.0352(9) Uani 1 1 d . . .
H23A H 1.1199 0.6054 0.1289 0.053 Uiso 1 1 calc R . .
H23B H 1.1414 0.6573 0.0372 0.053 Uiso 1 1 calc R . .
H23C H 1.1243 0.5441 0.0696 0.053 Uiso 1 1 calc R . .
C23B C 1.1177(4) 0.8051(4) 0.4558(3) 0.0470(12) Uani 1 1 d . . .
H23D H 1.1428 0.8712 0.4358 0.070 Uiso 1 1 calc R . .
H23E H 1.1496 0.7686 0.4225 0.070 Uiso 1 1 calc R . .
H23F H 1.1448 0.7752 0.5097 0.070 Uiso 1 1 calc R . .
C24A C 0.9142(4) 0.7171(3) 0.0371(2) 0.0326(9) Uani 1 1 d . . .
C24B C 0.9224(4) 0.7182(3) 0.4813(2) 0.0389(11) Uani 1 1 d . . .
C25A C 0.9671(4) 0.8045(3) 0.0183(3) 0.0396(10) Uani 1 1 d . . .
H25A H 1.0477 0.8057 0.0245 0.048 Uiso 1 1 calc R . .
C25B C 0.9691(6) 0.6261(3) 0.5158(3) 0.0558(15) Uani 1 1 d . . .
H25B H 1.0497 0.6146 0.5219 0.067 Uiso 1 1 calc R . .
C26A C 0.9041(5) 0.8880(4) -0.0088(3) 0.0499(13) Uani 1 1 d . . .
H26A H 0.9400 0.9478 -0.0219 0.060 Uiso 1 1 calc R . .
C26B C 0.8952(8) 0.5520(4) 0.5407(3) 0.078(2) Uani 1 1 d . . .
H26B H 0.9251 0.4885 0.5646 0.094 Uiso 1 1 calc R . .
C27A C 0.7870(5) 0.8848(3) -0.0170(3) 0.0487(13) Uani 1 1 d . . .
H27A H 0.7418 0.9425 -0.0374 0.058 Uiso 1 1 calc R . .
C27B C 0.7810(7) 0.5681(4) 0.5317(4) 0.075(2) Uani 1 1 d . . .
H27B H 0.7309 0.5163 0.5497 0.090 Uiso 1 1 calc R . .
C28A C 0.7362(4) 0.7976(3) 0.0045(3) 0.0407(11) Uani 1 1 d . . .
H28A H 0.6552 0.7956 0.0010 0.049 Uiso 1 1 calc R . .
C28B C 0.7367(6) 0.6610(3) 0.4960(3) 0.0533(14) Uani 1 1 d . . .
H28B H 0.6563 0.6725 0.4882 0.064 Uiso 1 1 calc R . .
Cl1 Cl 0.0727(3) 0.65484(18) 0.26785(17) 0.0465(7) Uani 0.717(7) 1 d PD A 1
O5C O 0.1950(5) 0.6518(5) 0.2592(5) 0.090(2) Uiso 0.717(7) 1 d PDU A 1
O6C O 0.0497(6) 0.6881(4) 0.3336(3) 0.0634(15) Uiso 0.717(7) 1 d PDU A 1
O7C O 0.0271(6) 0.7263(4) 0.1990(3) 0.0549(15) Uiso 0.717(7) 1 d PDU A 1
O8C O 0.0308(5) 0.5628(3) 0.2715(3) 0.0515(14) Uiso 0.717(7) 1 d PDU A 1
Cl1' Cl 0.0286(6) 0.6481(5) 0.2860(3) 0.0359(14) Uani 0.283(7) 1 d PD A 2
O6C' O -0.0187(16) 0.6656(12) 0.3364(9) 0.068(4) Uiso 0.283(7) 1 d PU A 2
O5C' O 0.1434(10) 0.6611(12) 0.3079(11) 0.079(3) Uiso 0.283(7) 1 d PDU A 2
O7C' O -0.0154(13) 0.7050(9) 0.2105(6) 0.048(3) Uiso 0.283(7) 1 d PDU A 2
O8C' O 0.0765(17) 0.5604(9) 0.2771(12) 0.081(4) Uiso 0.283(7) 1 d PDU A 2
Cl2 Cl 0.6087(2) 0.38495(19) 0.49791(14) 0.1089(8) Uani 1 1 d . . .
O1C O 0.6350(7) 0.3626(5) 0.5824(4) 0.132(2) Uiso 1 1 d . . .
O2C O 0.5743(7) 0.3039(6) 0.4810(5) 0.142(3) Uiso 1 1 d . . .
O3C O 0.7075(7) 0.4194(6) 0.4533(5) 0.139(3) Uiso 1 1 d . . .
O4C O 0.5153(11) 0.4562(9) 0.4810(7) 0.215(5) Uiso 1 1 d . . .

loop_
_atom_site_aniso_label
_atom_site_aniso_U_11
_atom_site_aniso_U_22
_atom_site_aniso_U_33
_atom_site_aniso_U_23
_atom_site_aniso_U_13
_atom_site_aniso_U_12
Fe1 0.0260(3) 0.0313(3) 0.0259(3) -0.0081(2) 0.0049(2) -0.0061(2)
Fe2 0.0236(3) 0.0361(3) 0.0317(3) -0.0084(2) 0.0039(2) 0.0027(2)
O1A 0.0176(14) 0.0417(16) 0.0342(15) -0.0100(12) 0.0050(11) 0.0018(12)
O1B 0.0219(14) 0.0352(14) 0.0299(14) -0.0121(12) 0.0050(11) -0.0030(11)
O2A 0.0272(16) 0.0364(15) 0.0389(16) -0.0111(13) 0.0046(12) -0.0017(12)
O2B 0.0174(13) 0.0321(14) 0.0317(14) -0.0071(11) 0.0026(11) -0.0038(11)
N1A 0.0238(18) 0.0395(19) 0.0351(18) -0.0084(15) 0.0078(14) 0.0030(15)
N1B 0.0287(19) 0.0387(18) 0.0293(17) -0.0110(14) 0.0054(14) -0.0138(15)
N2A 0.0220(18) 0.047(2) 0.0375(19) -0.0101(16) 0.0058(14) 0.0030(15)
N2B 0.0250(18) 0.056(2) 0.0253(16) -0.0126(16) 0.0060(14) -0.0170(16)
N3A 0.040(2) 0.0320(18) 0.0330(18) -0.0021(15) 0.0057(16) -0.0021(16)
N3B 0.037(2) 0.0351(18) 0.0289(17) -0.0092(14) 0.0023(15) -0.0078(15)
N4A 0.0263(18) 0.0336(17) 0.0321(17) -0.0075(14) 0.0035(14) 0.0019(14)
N4B 0.0205(17) 0.0366(18) 0.0321(17) -0.0137(14) 0.0030(13) -0.0019(14)
N5A 0.0276(18) 0.0368(18) 0.0294(17) -0.0107(14) 0.0005(14) 0.0009(15)
N5B 0.035(2) 0.0356(18) 0.0233(16) -0.0115(14) 0.0016(14) 0.0003(15)
N6A 0.036(2) 0.0383(19) 0.0248(16) -0.0071(14) 0.0050(14) 0.0073(16)
N6B 0.054(3) 0.0342(18) 0.0292(18) -0.0124(15) 0.0127(16) -0.0053(17)
C1A 0.020(2) 0.039(2) 0.037(2) -0.0118(18) 0.0039(16) 0.0030(17)
C1B 0.020(2) 0.035(2) 0.0308(19) -0.0084(16) 0.0058(15) -0.0092(16)
C2A 0.026(2) 0.036(2) 0.036(2) -0.0094(17) 0.0030(17) -0.0008(17)
C2B 0.021(2) 0.043(2) 0.031(2) -0.0099(17) 0.0074(16) -0.0078(17)
C3A 0.023(2) 0.050(3) 0.049(3) -0.022(2) 0.0040(19) -0.0046(19)
C3B 0.025(2) 0.039(2) 0.031(2) -0.0088(17) 0.0030(16) -0.0034(17)
C4A 0.028(2) 0.066(3) 0.047(3) -0.024(2) -0.002(2) -0.004(2)
C4B 0.028(2) 0.044(2) 0.035(2) -0.0079(18) 0.0101(17) -0.0041(18)
C5A 0.033(2) 0.055(3) 0.038(2) -0.017(2) 0.0064(19) -0.011(2)
C5B 0.035(3) 0.054(3) 0.030(2) -0.0109(19) 0.0103(18) -0.003(2)
C6A 0.035(2) 0.046(2) 0.036(2) -0.0113(19) 0.0073(18) -0.004(2)
C6B 0.028(2) 0.056(3) 0.032(2) -0.011(2) 0.0014(17) 0.000(2)
C7A 0.027(2) 0.035(2) 0.040(2) -0.0090(18) 0.0064(17) -0.0019(17)
C7B 0.020(2) 0.050(2) 0.033(2) -0.0112(19) 0.0042(16) -0.0038(18)
C8A 0.060(3) 0.040(2) 0.032(2) -0.0088(19) -0.002(2) 0.002(2)
C8B 0.050(3) 0.040(2) 0.034(2) -0.0097(19) 0.013(2) -0.011(2)
C9A 0.076(4) 0.047(3) 0.039(3) -0.005(2) 0.003(3) -0.002(3)
C9B 0.065(4) 0.052(3) 0.035(2) -0.019(2) 0.013(2) -0.009(3)
C10A 0.084(5) 0.054(3) 0.033(3) -0.008(2) 0.021(3) -0.006(3)
C10B 0.068(4) 0.061(3) 0.035(2) -0.018(2) 0.000(2) -0.005(3)
C11A 0.063(4) 0.040(3) 0.042(3) -0.002(2) 0.026(2) 0.003(2)
C11B 0.053(3) 0.045(3) 0.038(2) -0.013(2) -0.002(2) -0.014(2)
C12A 0.048(3) 0.033(2) 0.037(2) -0.0038(18) 0.014(2) 0.004(2)
C12B 0.042(3) 0.035(2) 0.035(2) -0.0109(18) -0.0016(19) -0.0112(19)
C13A 0.034(2) 0.037(2) 0.039(2) -0.0058(18) 0.0147(19) 0.0025(19)
C13B 0.036(2) 0.044(2) 0.030(2) -0.0100(18) 0.0020(18) -0.0165(19)
C14A 0.027(2) 0.060(3) 0.055(3) -0.007(2) 0.016(2) 0.006(2)
C14B 0.038(3) 0.069(3) 0.042(3) -0.015(2) -0.002(2) -0.026(2)
C15A 0.030(2) 0.039(2) 0.0262(19) -0.0093(16) 0.0035(16) -0.0006(17)
C15B 0.0203(19) 0.036(2) 0.0271(18) -0.0139(16) 0.0029(14) -0.0038(16)
C16A 0.034(2) 0.034(2) 0.0256(18) -0.0108(16) 0.0065(16) -0.0040(17)
C16B 0.0213(19) 0.042(2) 0.0239(18) -0.0137(16) 0.0052(14) -0.0059(16)
C17A 0.051(3) 0.040(2) 0.029(2) -0.0117(18) 0.0142(19) -0.011(2)
C17B 0.027(2) 0.0310(19) 0.032(2) -0.0098(16) 0.0027(16) -0.0069(16)
C18A 0.054(3) 0.044(3) 0.041(3) -0.014(2) 0.020(2) -0.020(2)
C18B 0.033(2) 0.040(2) 0.040(2) -0.0105(19) -0.0009(19) 0.0016(19)
C19A 0.071(4) 0.034(2) 0.039(2) -0.007(2) 0.019(2) -0.001(2)
C19B 0.044(3) 0.036(2) 0.037(2) -0.0119(18) 0.0063(19) -0.015(2)
C20A 0.051(3) 0.046(3) 0.033(2) -0.0104(19) 0.010(2) 0.009(2)
C20B 0.031(2) 0.045(2) 0.036(2) -0.0172(19) 0.0095(18) -0.0197(19)
C21A 0.045(3) 0.035(2) 0.030(2) -0.0088(17) 0.0037(18) 0.0005(19)
C21B 0.022(2) 0.041(2) 0.032(2) -0.0158(17) 0.0052(16) -0.0084(17)
C22A 0.029(2) 0.033(2) 0.0266(19) -0.0088(16) 0.0018(16) -0.0028(17)
C22B 0.038(2) 0.043(2) 0.0254(19) -0.0139(17) -0.0040(17) 0.0126(19)
C23A 0.027(2) 0.043(2) 0.036(2) -0.0114(18) 0.0017(17) -0.0051(18)
C23B 0.043(3) 0.055(3) 0.046(3) -0.022(2) -0.007(2) 0.016(2)
C24A 0.033(2) 0.038(2) 0.0254(19) -0.0089(16) 0.0042(16) -0.0001(18)
C24B 0.057(3) 0.035(2) 0.026(2) -0.0132(17) 0.0061(19) 0.008(2)
C25A 0.044(3) 0.038(2) 0.036(2) -0.0086(18) 0.001(2) -0.007(2)
C25B 0.093(5) 0.039(3) 0.032(2) -0.010(2) 0.008(3) 0.022(3)
C26A 0.067(4) 0.040(2) 0.040(3) -0.008(2) 0.011(2) -0.009(2)
C26B 0.150(7) 0.034(3) 0.042(3) -0.007(2) 0.040(4) 0.030(4)
C27A 0.061(3) 0.036(2) 0.045(3) -0.009(2) 0.003(2) 0.014(2)
C27B 0.120(6) 0.039(3) 0.064(4) -0.017(3) 0.060(4) -0.008(3)
C28A 0.049(3) 0.037(2) 0.033(2) -0.0075(18) 0.0042(19) 0.008(2)
C28B 0.078(4) 0.037(2) 0.050(3) -0.019(2) 0.032(3) -0.019(3)
Cl1 0.063(2) 0.0369(10) 0.0412(13) -0.0164(9) -0.0075(11) 0.0096(12)
Cl1' 0.038(3) 0.045(3) 0.028(2) -0.017(2) 0.002(2) 0.006(2)
Cl2 0.0873(15) 0.1114(17) 0.0999(16) 0.0072(13) -0.0110(12) -0.0084(13)

loop_
_atom_type_symbol
_atom_type_description
_atom_type_scat_dispersion_real
_atom_type_scat_dispersion_imag
_atom_type_scat_source
C C 0.0033 0.0016 'International Tables Vol C Tables 4.2.6.8 and 6.1.1.4'
H H 0.0000 0.0000 'International Tables Vol C Tables 4.2.6.8 and 6.1.1.4'
Cl Cl 0.1484 0.1585 'International Tables Vol C Tables 4.2.6.8 and 6.1.1.4'
Fe Fe 0.3463 0.8444 'International Tables Vol C Tables 4.2.6.8 and 6.1.1.4'
N N 0.0061 0.0033 'International Tables Vol C Tables 4.2.6.8 and 6.1.1.4'
O O 0.0106 0.0060 'International Tables Vol C Tables 4.2.6.8 and 6.1.1.4'

loop_
_geom_angle_atom_site_label_1
_geom_angle_atom_site_label_2
_geom_angle_atom_site_label_3
_geom_angle
_geom_angle_site_symmetry_3
N1B Fe1 N5B 175.51(15) .
N1B Fe1 O1B 80.97(13) .
N5B Fe1 O1B 96.57(13) .
N1B Fe1 O2B 95.17(14) .
N5B Fe1 O2B 81.28(13) .
O1B Fe1 O2B 95.17(12) .
N1B Fe1 N6B 102.75(17) .
N5B Fe1 N6B 80.90(16) .
O1B Fe1 N6B 89.37(13) .
O2B Fe1 N6B 162.00(15) .
N1B Fe1 N3B 81.26(15) .
N5B Fe1 N3B 101.49(15) .
O1B Fe1 N3B 161.50(14) .
O2B Fe1 N3B 91.50(13) .
N6B Fe1 N3B 89.57(15) .
N5A Fe2 N1A 176.68(16) .
N5A Fe2 O1A 96.78(13) .
N1A Fe2 O1A 80.93(13) .
N5A Fe2 O2A 81.00(14) .
N1A Fe2 O2A 96.76(14) .
O1A Fe2 O2A 95.08(13) .
N5A Fe2 N6A 80.87(15) .
N1A Fe2 N6A 101.45(16) .
O1A Fe2 N6A 89.43(13) .
O2A Fe2 N6A 161.71(14) .
N5A Fe2 N3A 101.65(15) .
N1A Fe2 N3A 80.82(16) .
O1A Fe2 N3A 161.09(14) .
O2A Fe2 N3A 91.95(14) .
N6A Fe2 N3A 89.36(15) .
C1A O1A Fe2 111.5(3) .
C1B O1B Fe1 110.7(2) .
C15A O2A Fe2 110.2(3) .
C15B O2B Fe1 110.1(2) .
C13A N1A N2A 122.3(4) .
C13A N1A Fe2 120.3(3) .
N2A N1A Fe2 117.5(3) .
C13B N1B N2B 122.1(4) .
C13B N1B Fe1 120.2(3) .
N2B N1B Fe1 117.5(3) .
C1A N2A N1A 107.7(3) .
C1B N2B N1B 107.8(3) .
C8A N3A C12A 119.9(4) .
C8A N3A Fe2 127.3(3) .
C12A N3A Fe2 112.8(3) .
C8B N3B C12B 118.9(4) .
C8B N3B Fe1 127.4(3) .
C12B N3B Fe1 113.7(3) .
C15A N4A N5A 106.4(3) .
C15B N4B N5B 107.3(3) .
C22A N5A N4A 121.4(4) .
C22A N5A Fe2 120.6(3) .
N4A N5A Fe2 117.9(3) .
C22B N5B N4B 121.9(4) .
C22B N5B Fe1 120.8(3) .
N4B N5B Fe1 117.1(3) .
C28A N6A C24A 119.7(4) .
C28A N6A Fe2 126.9(3) .
C24A N6A Fe2 113.4(3) .
C24B N6B C28B 119.9(4) .
C24B N6B Fe1 113.7(3) .
C28B N6B Fe1 126.1(4) .
O1A C1A N2A 122.2(4) .
O1A C1A C2A 118.7(4) .
N2A C1A C2A 119.2(4) .
O1B C1B N2B 122.8(4) .
O1B C1B C2B 118.4(3) .
N2B C1B C2B 118.8(4) .
C3A C2A C7A 119.0(4) .
C3A C2A C1A 120.9(4) .
C7A C2A C1A 120.1(4) .
C7B C2B C3B 119.1(4) .
C7B C2B C1B 120.9(4) .
C3B C2B C1B 119.9(4) .
C4A C3A C2A 120.7(4) .
C4A C3A H3A 119.6 .
C2A C3A H3A 119.6 .
C4B C3B C2B 120.4(4) .
C4B C3B H3B 119.8 .
C2B C3B H3B 119.8 .
C3A C4A C5A 119.8(4) .
C3A C4A H4A 120.1 .
C5A C4A H4A 120.1 .
C3B C4B C5B 120.4(4) .
C3B C4B H4B 119.8 .
C5B C4B H4B 119.8 .
C6A C5A C4A 119.2(4) .
C6A C5A H5A 120.4 .
C4A C5A H5A 120.4 .
C6B C5B C4B 119.4(4) .
C6B C5B H5B 120.3 .
C4B C5B H5B 120.3 .
C7A C6A C5A 121.1(4) .
C7A C6A H6A 119.4 .
C5A C6A H6A 119.4 .
C5B C6B C7B 121.0(4) .
C5B C6B H6B 119.5 .
C7B C6B H6B 119.5 .
C6A C7A C2A 119.9(4) .
C6A C7A H7A 120.0 .
C2A C7A H7A 120.0 .
C6B C7B C2B 119.8(4) .
C6B C7B H7B 120.1 .
C2B C7B H7B 120.1 .
N3A C8A C9A 122.6(5) .
N3A C8A H8A 118.7 .
C9A C8A H8A 118.7 .
N3B C8B C9B 121.3(5) .
N3B C8B H8B 119.3 .
C9B C8B H8B 119.3 .
C8A C9A C10A 119.0(5) .
C8A C9A H9A 120.5 .
C10A C9A H9A 120.5 .
C8B C9B C10B 119.5(5) .
C8B C9B H9B 120.2 .
C10B C9B H9B 120.2 .
C11A C10A C9A 119.5(5) .
C11A C10A H10A 120.3 .
C9A C10A H10A 120.3 .
C11B C10B C9B 118.4(5) .
C11B C10B H10B 120.8 .
C9B C10B H10B 120.8 .
C10A C11A C12A 118.3(5) .
C10A C11A H11A 120.9 .
C12A C11A H11A 120.9 .
C10B C11B C12B 120.7(5) .
C10B C11B H11B 119.7 .
C12B C11B H11B 119.7 .
N3A C12A C11A 120.7(5) .
N3A C12A C13A 115.6(4) .
C11A C12A C13A 123.7(5) .
C11B C12B N3B 121.2(5) .
C11B C12B C13B 125.6(4) .
N3B C12B C13B 113.2(4) .
N1A C13A C14A 123.6(4) .
N1A C13A C12A 110.5(4) .
C14A C13A C12A 126.0(4) .
N1B C13B C12B 111.3(4) .
N1B C13B C14B 125.4(4) .
C12B C13B C14B 123.3(4) .
C13A C14A H14A 109.5 .
C13A C14A H14B 109.5 .
H14A C14A H14B 109.5 .
C13A C14A H14C 109.5 .
H14A C14A H14C 109.5 .
H14B C14A H14C 109.5 .
C13B C14B H14D 109.5 .
C13B C14B H14E 109.5 .
H14D C14B H14E 109.5 .
C13B C14B H14F 109.5 .
H14D C14B H14F 109.5 .
H14E C14B H14F 109.5 .
O2A C15A N4A 124.3(4) .
O2A C15A C16A 118.0(4) .
N4A C15A C16A 117.7(4) .
O2B C15B N4B 124.0(4) .
O2B C15B C16B 118.1(3) .
N4B C15B C16B 117.9(3) .
C17A C16A C21A 119.1(4) .
C17A C16A C15A 121.1(4) .
C21A C16A C15A 119.7(4) .
C17B C16B C21B 118.2(4) .
C17B C16B C15B 121.8(4) .
C21B C16B C15B 119.9(4) .
C16A C17A C18A 120.0(5) .
C16A C17A H17A 120.0 .
C18A C17A H17A 120.0 .
C18B C17B C16B 120.6(4) .
C18B C17B H17B 119.7 .
C16B C17B H17B 119.7 .
C19A C18A C17A 120.0(5) .
C19A C18A H18A 120.0 .
C17A C18A H18A 120.0 .
C19B C18B C17B 120.5(4) .
C19B C18B H18B 119.7 .
C17B C18B H18B 119.7 .
C20A C19A C18A 121.2(5) .
C20A C19A H19A 119.4 .
C18A C19A H19A 119.4 .
C18B C19B C20B 119.2(4) .
C18B C19B H19B 120.4 .
C20B C19B H19B 120.4 .
C19A C20A C21A 119.9(5) .
C19A C20A H20A 120.1 .
C21A C20A H20A 120.1 .
C21B C20B C19B 120.8(4) .
C21B C20B H20B 119.6 .
C19B C20B H20B 119.6 .
C20A C21A C16A 119.8(5) .
C20A C21A H21A 120.1 .
C16A C21A H21A 120.1 .
C20B C21B C16B 120.7(4) .
C20B C21B H21B 119.7 .
C16B C21B H21B 119.7 .
N5A C22A C24A 109.7(4) .
N5A C22A C23A 124.2(4) .
C24A C22A C23A 126.1(4) .
N5B C22B C23B 125.5(4) .
N5B C22B C24B 109.7(4) .
C23B C22B C24B 124.8(4) .
C22A C23A H23A 109.5 .
C22A C23A H23B 109.5 .
H23A C23A H23B 109.5 .
C22A C23A H23C 109.5 .
H23A C23A H23C 109.5 .
H23B C23A H23C 109.5 .
C22B C23B H23D 109.5 .
C22B C23B H23E 109.5 .
H23D C23B H23E 109.5 .
C22B C23B H23F 109.5 .
H23D C23B H23F 109.5 .
H23E C23B H23F 109.5 .
N6A C24A C25A 120.4(4) .
N6A C24A C22A 115.4(4) .
C25A C24A C22A 124.2(4) .
N6B C24B C25B 121.4(5) .
N6B C24B C22B 114.6(4) .
C25B C24B C22B 123.9(5) .
C26A C25A C24A 120.2(5) .
C26A C25A H25A 119.9 .
C24A C25A H25A 119.9 .
C26B C25B C24B 118.0(6) .
C26B C25B H25B 121.0 .
C24B C25B H25B 121.0 .
C25A C26A C27A 119.0(5) .
C25A C26A H26A 120.5 .
C27A C26A H26A 120.5 .
C27B C26B C25B 121.1(5) .
C27B C26B H26B 119.4 .
C25B C26B H26B 119.4 .
C28A C27A C26A 119.6(4) .
C28A C27A H27A 120.2 .
C26A C27A H27A 120.2 .
C26B C27B C28B 119.7(6) .
C26B C27B H27B 120.2 .
C28B C27B H27B 120.2 .
N6A C28A C27A 121.0(5) .
N6A C28A H28A 119.5 .
C27A C28A H28A 119.5 .
N6B C28B C27B 119.9(6) .
N6B C28B H28B 120.0 .
C27B C28B H28B 120.0 .
O5C Cl1 O6C 106.0(4) .
O5C Cl1 O7C 107.3(4) .
O6C Cl1 O7C 107.8(4) .
O5C Cl1 O8C 108.7(4) .
O6C Cl1 O8C 117.7(4) .
O7C Cl1 O8C 108.8(4) .
O6C' Cl1' O8C' 133.0(13) .
O6C' Cl1' O7C' 112.2(11) .
O8C' Cl1' O7C' 106.8(10) .
O6C' Cl1' O5C' 97.6(12) .
O8C' Cl1' O5C' 84.6(12) .
O7C' Cl1' O5C' 119.8(10) .
O2C Cl2 O3C 108.9(5) .
O2C Cl2 O4C 109.1(6) .
O3C Cl2 O4C 111.9(6) .
O2C Cl2 O1C 111.6(5) .
O3C Cl2 O1C 109.0(5) .
O4C Cl2 O1C 106.3(6) .
Cl2 O4C O4C 130.1(13) 2_666

loop_
_geom_bond_atom_site_label_1
_geom_bond_atom_site_label_2
_geom_bond_distance
_geom_bond_site_symmetry_2
Fe1 N1B 1.876(4) .
Fe1 N5B 1.881(4) .
Fe1 O1B 1.905(3) .
Fe1 O2B 1.911(3) .
Fe1 N6B 1.944(4) .
Fe1 N3B 1.952(3) .
Fe2 N5A 1.884(3) .
Fe2 N1A 1.894(4) .
Fe2 O1A 1.894(3) .
Fe2 O2A 1.910(3) .
Fe2 N6A 1.955(4) .
Fe2 N3A 1.972(4) .
O1A C1A 1.315(5) .
O1B C1B 1.312(5) .
O2A C15A 1.303(5) .
O2B C15B 1.303(5) .
N1A C13A 1.307(5) .
N1A N2A 1.360(5) .
N1B C13B 1.310(5) .
N1B N2B 1.367(5) .
N2A C1A 1.337(5) .
N2B C1B 1.318(5) .
N3A C8A 1.338(6) .
N3A C12A 1.349(6) .
N3B C8B 1.345(6) .
N3B C12B 1.375(6) .
N4A C15A 1.331(6) .
N4A N5A 1.371(5) .
N4B C15B 1.321(5) .
N4B N5B 1.373(5) .
N5A C22A 1.313(5) .
N5B C22B 1.300(5) .
N6A C28A 1.351(5) .
N6A C24A 1.346(6) .
N6B C24B 1.346(6) .
N6B C28B 1.356(6) .
C1A C2A 1.460(6) .
C1B C2B 1.470(6) .
C2A C3A 1.400(6) .
C2A C7A 1.398(6) .
C2B C7B 1.402(6) .
C2B C3B 1.405(6) .
C3A C4A 1.367(7) .
C3A H3A 0.9500 .
C3B C4B 1.378(6) .
C3B H3B 0.9500 .
C4A C5A 1.414(7) .
C4A H4A 0.9500 .
C4B C5B 1.399(6) .
C4B H4B 0.9500 .
C5A C6A 1.372(6) .
C5A H5A 0.9500 .
C5B C6B 1.383(6) .
C5B H5B 0.9500 .
C6A C7A 1.379(6) .
C6A H6A 0.9500 .
C6B C7B 1.388(6) .
C6B H6B 0.9500 .
C7A H7A 0.9500 .
C7B H7B 0.9500 .
C8A C9A 1.353(7) .
C8A H8A 0.9500 .
C8B C9B 1.386(7) .
C8B H8B 0.9500 .
C9A C10A 1.408(9) .
C9A H9A 0.9500 .
C9B C10B 1.409(8) .
C9B H9B 0.9500 .
C10A C11A 1.375(8) .
C10A H10A 0.9500 .
C10B C11B 1.361(7) .
C10B H10B 0.9500 .
C11A C12A 1.418(6) .
C11A H11A 0.9500 .
C11B C12B 1.375(6) .
C11B H11B 0.9500 .
C12A C13A 1.468(7) .
C12B C13B 1.474(6) .
C13A C14A 1.469(6) .
C13B C14B 1.480(7) .
C14A H14A 0.9800 .
C14A H14B 0.9800 .
C14A H14C 0.9800 .
C14B H14D 0.9800 .
C14B H14E 0.9800 .
C14B H14F 0.9800 .
C15A C16A 1.481(6) .
C15B C16B 1.467(6) .
C16A C17A 1.380(6) .
C16A C21A 1.418(6) .
C16B C17B 1.392(6) .
C16B C21B 1.409(5) .
C17A C18A 1.390(7) .
C17A H17A 0.9500 .
C17B C18B 1.397(6) .
C17B H17B 0.9500 .
C18A C19A 1.375(8) .
C18A H18A 0.9500 .
C18B C19B 1.384(6) .
C18B H18B 0.9500 .
C19A C20A 1.366(7) .
C19A H19A 0.9500 .
C19B C20B 1.389(7) .
C19B H19B 0.9500 .
C20A C21A 1.383(6) .
C20A H20A 0.9500 .
C20B C21B 1.376(6) .
C20B H20B 0.9500 .
C21A H21A 0.9500 .
C21B H21B 0.9500 .
C22A C24A 1.469(6) .
C22A C23A 1.480(6) .
C22B C23B 1.478(7) .
C22B C24B 1.482(7) .
C23A H23A 0.9800 .
C23A H23B 0.9800 .
C23A H23C 0.9800 .
C23B H23D 0.9800 .
C23B H23E 0.9800 .
C23B H23F 0.9800 .
C24A C25A 1.391(6) .
C24B C25B 1.390(6) .
C25A C26A 1.356(7) .
C25A H25A 0.9500 .
C25B C26B 1.374(10) .
C25B H25B 0.9500 .
C26A C27A 1.381(8) .
C26A H26A 0.9500 .
C26B C27B 1.345(11) .
C26B H26B 0.9500 .
C27A C28A 1.375(7) .
C27A H27A 0.9500 .
C27B C28B 1.393(8) .
C27B H27B 0.9500 .
C28A H28A 0.9500 .
C28B H28B 0.9500 .
Cl1 O5C 1.432(4) .
Cl1 O6C 1.433(4) .
Cl1 O7C 1.438(4) .
Cl1 O8C 1.442(4) .
Cl1' O6C' 1.144(17) .
Cl1' O8C' 1.437(5) .
Cl1' O7C' 1.439(4) .
Cl1' O5C' 1.441(5) .
Cl2 O2C 1.398(8) .
Cl2 O3C 1.409(8) .
Cl2 O4C 1.444(12) .
Cl2 O1C 1.483(8) .
O4C O4C 1.66(2) 2_666

loop_
_geom_torsion_atom_site_label_1
_geom_torsion_atom_site_label_2
_geom_torsion_atom_site_label_3
_geom_torsion_atom_site_label_4
_geom_torsion
_geom_torsion_site_symmetry_4
N5A Fe2 O1A C1A 174.6(3) .
N1A Fe2 O1A C1A -3.0(3) .
O2A Fe2 O1A C1A 93.1(3) .
N6A Fe2 O1A C1A -104.7(3) .
N3A Fe2 O1A C1A -18.3(6) .
N1B Fe1 O1B C1B -4.4(3) .
N5B Fe1 O1B C1B 171.8(3) .
O2B Fe1 O1B C1B 90.0(3) .
N6B Fe1 O1B C1B -107.4(3) .
N3B Fe1 O1B C1B -20.7(5) .
N5A Fe2 O2A C15A -4.1(3) .
N1A Fe2 O2A C15A 173.5(3) .
O1A Fe2 O2A C15A 92.0(3) .
N6A Fe2 O2A C15A -11.7(6) .
N3A Fe2 O2A C15A -105.5(3) .
N1B Fe1 O2B C15B 173.1(3) .
N5B Fe1 O2B C15B -4.2(2) .
O1B Fe1 O2B C15B 91.7(3) .
N6B Fe1 O2B C15B -12.4(6) .
N3B Fe1 O2B C15B -105.6(3) .
N5A Fe2 N1A C13A 136(3) .
O1A Fe2 N1A C13A -177.4(4) .
O2A Fe2 N1A C13A 88.5(3) .
N6A Fe2 N1A C13A -89.8(3) .
N3A Fe2 N1A C13A -2.4(3) .
N5A Fe2 N1A N2A -44(3) .
O1A Fe2 N1A N2A 2.6(3) .
O2A Fe2 N1A N2A -91.4(3) .
N6A Fe2 N1A N2A 90.2(3) .
N3A Fe2 N1A N2A 177.7(3) .
N5B Fe1 N1B C13B 123.5(18) .
O1B Fe1 N1B C13B -179.6(4) .
O2B Fe1 N1B C13B 86.0(4) .
N6B Fe1 N1B C13B -92.3(4) .
N3B Fe1 N1B C13B -4.7(3) .
N5B Fe1 N1B N2B -52(2) .
O1B Fe1 N1B N2B 4.8(3) .
O2B Fe1 N1B N2B -89.6(3) .
N6B Fe1 N1B N2B 92.1(3) .
N3B Fe1 N1B N2B 179.7(3) .
C13A N1A N2A C1A 178.4(4) .
Fe2 N1A N2A C1A -1.6(4) .
C13B N1B N2B C1B -179.5(4) .
Fe1 N1B N2B C1B -4.0(4) .
N5A Fe2 N3A C8A 3.0(4) .
N1A Fe2 N3A C8A -179.3(4) .
O1A Fe2 N3A C8A -163.9(4) .
O2A Fe2 N3A C8A 84.2(4) .
N6A Fe2 N3A C8A -77.6(4) .
N5A Fe2 N3A C12A -176.0(3) .
N1A Fe2 N3A C12A 1.8(3) .
O1A Fe2 N3A C12A 17.1(6) .
O2A Fe2 N3A C12A -94.7(3) .
N6A Fe2 N3A C12A 103.5(3) .
N1B Fe1 N3B C8B -177.1(4) .
N5B Fe1 N3B C8B 6.5(4) .
O1B Fe1 N3B C8B -160.9(4) .
O2B Fe1 N3B C8B 87.9(4) .
N6B Fe1 N3B C8B -74.2(4) .
N1B Fe1 N3B C12B 4.1(3) .
N5B Fe1 N3B C12B -172.3(3) .
O1B Fe1 N3B C12B 20.3(6) .
O2B Fe1 N3B C12B -90.9(3) .
N6B Fe1 N3B C12B 107.0(3) .
C15A N4A N5A C22A -179.5(4) .
C15A N4A N5A Fe2 -2.0(4) .
N1A Fe2 N5A C22A 133(3) .
O1A Fe2 N5A C22A 86.9(3) .
O2A Fe2 N5A C22A -179.0(3) .
N6A Fe2 N5A C22A -1.4(3) .
N3A Fe2 N5A C22A -88.8(3) .
N1A Fe2 N5A N4A -44(3) .
O1A Fe2 N5A N4A -90.6(3) .
O2A Fe2 N5A N4A 3.5(3) .
N6A Fe2 N5A N4A -178.9(3) .
N3A Fe2 N5A N4A 93.7(3) .
C15B N4B N5B C22B -178.2(4) .
C15B N4B N5B Fe1 -2.3(4) .
N1B Fe1 N5B C22B 141.9(18) .
O1B Fe1 N5B C22B 85.4(3) .
O2B Fe1 N5B C22B 179.7(3) .
N6B Fe1 N5B C22B -2.9(3) .
N3B Fe1 N5B C22B -90.6(3) .
N1B Fe1 N5B N4B -34(2) .
O1B Fe1 N5B N4B -90.5(3) .
O2B Fe1 N5B N4B 3.7(3) .
N6B Fe1 N5B N4B -178.8(3) .
N3B Fe1 N5B N4B 93.5(3) .
N5A Fe2 N6A C28A 178.3(4) .
N1A Fe2 N6A C28A 0.7(4) .
O1A Fe2 N6A C28A 81.3(4) .
O2A Fe2 N6A C28A -174.1(4) .
N3A Fe2 N6A C28A -79.8(4) .
N5A Fe2 N6A C24A 1.1(3) .
N1A Fe2 N6A C24A -176.5(3) .
O1A Fe2 N6A C24A -95.9(3) .
O2A Fe2 N6A C24A 8.7(6) .
N3A Fe2 N6A C24A 103.0(3) .
N1B Fe1 N6B C24B -173.0(3) .
N5B Fe1 N6B C24B 4.4(3) .
O1B Fe1 N6B C24B -92.4(3) .
O2B Fe1 N6B C24B 12.6(6) .
N3B Fe1 N6B C24B 106.1(3) .
N1B Fe1 N6B C28B 0.2(4) .
N5B Fe1 N6B C28B 177.6(4) .
O1B Fe1 N6B C28B 80.8(4) .
O2B Fe1 N6B C28B -174.2(4) .
N3B Fe1 N6B C28B -80.7(4) .
Fe2 O1A C1A N2A 3.3(5) .
Fe2 O1A C1A C2A -175.8(3) .
N1A N2A C1A O1A -1.2(6) .
N1A N2A C1A C2A 178.0(4) .
Fe1 O1B C1B N2B 3.8(5) .
Fe1 O1B C1B C2B -177.3(3) .
N1B N2B C1B O1B -0.1(6) .
N1B N2B C1B C2B -179.0(3) .
O1A C1A C2A C3A -176.4(4) .
N2A C1A C2A C3A 4.5(6) .
O1A C1A C2A C7A 4.8(6) .
N2A C1A C2A C7A -174.3(4) .
O1B C1B C2B C7B -10.2(6) .
N2B C1B C2B C7B 168.8(4) .
O1B C1B C2B C3B 170.4(4) .
N2B C1B C2B C3B -10.7(6) .
C7A C2A C3A C4A -0.6(7) .
C1A C2A C3A C4A -179.4(4) .
C7B C2B C3B C4B 0.6(6) .
C1B C2B C3B C4B -180.0(4) .
C2A C3A C4A C5A 3.6(8) .
C2B C3B C4B C5B -0.6(7) .
C3A C4A C5A C6A -3.6(8) .
C3B C4B C5B C6B 0.3(7) .
C4A C5A C6A C7A 0.4(7) .
C4B C5B C6B C7B 0.0(7) .
C5A C6A C7A C2A 2.6(7) .
C3A C2A C7A C6A -2.5(6) .
C1A C2A C7A C6A 176.3(4) .
C5B C6B C7B C2B -0.1(7) .
C3B C2B C7B C6B -0.3(7) .
C1B C2B C7B C6B -179.7(4) .
C12A N3A C8A C9A 0.9(7) .
Fe2 N3A C8A C9A -177.9(4) .
C12B N3B C8B C9B 1.7(6) .
Fe1 N3B C8B C9B -177.0(3) .
N3A C8A C9A C10A -0.2(8) .
N3B C8B C9B C10B 0.4(7) .
C8A C9A C10A C11A -1.3(8) .
C8B C9B C10B C11B -1.9(8) .
C9A C10A C11A C12A 2.0(8) .
C9B C10B C11B C12B 1.4(8) .
C8A N3A C12A C11A -0.2(6) .
Fe2 N3A C12A C11A 178.8(3) .
C8A N3A C12A C13A 179.8(4) .
Fe2 N3A C12A C13A -1.1(5) .
C10A C11A C12A N3A -1.3(7) .
C10A C11A C12A C13A 178.7(5) .
C10B C11B C12B N3B 0.8(7) .
C10B C11B C12B C13B -179.6(5) .
C8B N3B C12B C11B -2.3(6) .
Fe1 N3B C12B C11B 176.6(3) .
C8B N3B C12B C13B 178.0(4) .
Fe1 N3B C12B C13B -3.1(5) .
N2A N1A C13A C14A 2.2(7) .
Fe2 N1A C13A C14A -177.8(4) .
N2A N1A C13A C12A -177.7(4) .
Fe2 N1A C13A C12A 2.3(5) .
N3A C12A C13A N1A -0.6(6) .
C11A C12A C13A N1A 179.4(4) .
N3A C12A C13A C14A 179.5(4) .
C11A C12A C13A C14A -0.5(7) .
N2B N1B C13B C12B 179.5(4) .
Fe1 N1B C13B C12B 4.1(5) .
N2B N1B C13B C14B -0.4(7) .
Fe1 N1B C13B C14B -175.7(4) .
C11B C12B C13B N1B 179.9(4) .
N3B C12B C13B N1B -0.4(5) .
C11B C12B C13B C14B -0.2(7) .
N3B C12B C13B C14B 179.4(4) .
Fe2 O2A C15A N4A 4.6(5) .
Fe2 O2A C15A C16A -174.0(3) .
N5A N4A C15A O2A -1.9(5) .
N5A N4A C15A C16A 176.7(3) .
Fe1 O2B C15B N4B 4.6(5) .
Fe1 O2B C15B C16B -175.0(3) .
N5B N4B C15B O2B -1.7(5) .
N5B N4B C15B C16B 177.9(3) .
O2A C15A C16A C17A 11.7(6) .
N4A C15A C16A C17A -167.0(4) .
O2A C15A C16A C21A -168.1(4) .
N4A C15A C16A C21A 13.2(6) .
O2B C15B C16B C17B -7.1(5) .
N4B C15B C16B C17B 173.3(4) .
O2B C15B C16B C21B 172.1(3) .
N4B C15B C16B C21B -7.5(5) .
C21A C16A C17A C18A -2.1(6) .
C15A C16A C17A C18A 178.1(4) .
C21B C16B C17B C18B 0.5(6) .
C15B C16B C17B C18B 179.7(4) .
C16A C17A C18A C19A 2.0(7) .
C16B C17B C18B C19B -0.5(6) .
C17A C18A C19A C20A -0.5(7) .
C17B C18B C19B C20B 0.3(7) .
C18A C19A C20A C21A -0.9(7) .
C18B C19B C20B C21B -0.3(7) .
C19A C20A C21A C16A 0.8(6) .
C17A C16A C21A C20A 0.7(6) .
C15A C16A C21A C20A -179.5(4) .
C19B C20B C21B C16B 0.4(6) .
C17B C16B C21B C20B -0.5(6) .
C15B C16B C21B C20B -179.7(4) .
N4A N5A C22A C24A 178.7(3) .
Fe2 N5A C22A C24A 1.3(5) .
N4A N5A C22A C23A -2.0(6) .
Fe2 N5A C22A C23A -179.4(3) .
N4B N5B C22B C23B -2.6(6) .
Fe1 N5B C22B C23B -178.3(3) .
N4B N5B C22B C24B 176.6(3) .
Fe1 N5B C22B C24B 0.8(4) .
C28A N6A C24A C25A 1.0(6) .
Fe2 N6A C24A C25A 178.4(3) .
C28A N6A C24A C22A -178.1(4) .
Fe2 N6A C24A C22A -0.7(4) .
N5A C22A C24A N6A -0.3(5) .
C23A C22A C24A N6A -179.6(4) .
N5A C22A C24A C25A -179.4(4) .
C23A C22A C24A C25A 1.3(7) .
C28B N6B C24B C25B -1.2(6) .
Fe1 N6B C24B C25B 172.5(3) .
C28B N6B C24B C22B -178.9(4) .
Fe1 N6B C24B C22B -5.2(5) .
N5B C22B C24B N6B 3.0(5) .
C23B C22B C24B N6B -177.9(4) .
N5B C22B C24B C25B -174.7(4) .
C23B C22B C24B C25B 4.5(7) .
N6A C24A C25A C26A -1.8(7) .
C22A C24A C25A C26A 177.2(4) .
N6B C24B C25B C26B 0.0(7) .
C22B C24B C25B C26B 177.5(4) .
C24A C25A C26A C27A 0.3(7) .
C24B C25B C26B C27B 0.3(8) .
C25A C26A C27A C28A 1.9(7) .
C25B C26B C27B C28B 0.6(9) .
C24A N6A C28A C27A 1.3(6) .
Fe2 N6A C28A C27A -175.7(3) .
C26A C27A C28A N6A -2.7(7) .
C24B N6B C28B C27B 2.0(7) .
Fe1 N6B C28B C27B -170.8(4) .
C26B C27B C28B N6B -1.8(8) .
O2C Cl2 O4C O4C 153.4(15) 2_666
O3C Cl2 O4C O4C -86.0(17) 2_666
O1C Cl2 O4C O4C 32.9(18) 2_666

loop_
_platon_squeeze_void_nr
_platon_squeeze_void_average_x
_platon_squeeze_void_average_y
_platon_squeeze_void_average_z
_platon_squeeze_void_volume
_platon_squeeze_void_count_electrons
_platon_squeeze_void_content
1 0.000 0.000 0.500 357 96 ' '
